data_4335538
loop_
_publ_author_name
'Antti Riisi\"o'
'Ari V\"ais\"anen'
'Reijo Sillanp\"a\"a'

_publ_section_title
;
 Uranyl Complexes of Alkyl-Bridged Ditopic Diaminotetraphenol Ligands and
 Their Use as Uranyl Ion Extractors
;
_journal_name_full 'Inorganic Chemistry'
_journal_page_first 8591
_journal_page_last 8600
_journal_paper_doi 10.1021/ic400663y
_journal_volume 52
_journal_year 2013
_chemical_formula_moiety 'C60 H94 N4 O16 U2'
_chemical_formula_sum 'C60 H94 N4 O16 U2'
_chemical_formula_weight 1603.45
_chemical_name_systematic
;
 ?
;
_space_group_IT_number 2
_symmetry_cell_setting triclinic
_symmetry_Int_Tables_number 2
_symmetry_space_group_name_Hall '-P 1'
_symmetry_space_group_name_H-M 'P -1'
_atom_sites_solution_hydrogens geom
_atom_sites_solution_primary direct
_atom_sites_solution_secondary difmap
_audit_conform_dict_location ftp://ftp.iucr.org/pub/cif_core.dic
_audit_conform_dict_name cif_core.dic
_audit_conform_dict_version 2.3
_audit_creation_date 2013-06-06T13:03:37-00:00
_audit_creation_method 'WinGX routine CIF_UPDATE'
_cell_angle_alpha 110.055(3)
_cell_angle_beta 100.201(2)
_cell_angle_gamma 108.498(3)
_cell_formula_units_Z 1
_cell_length_a 11.4371(3)
_cell_length_b 11.9448(4)
_cell_length_c 14.2944(4)
_cell_measurement_reflns_used 8258
_cell_measurement_temperature 173(2)
_cell_measurement_theta_max 29.0196
_cell_measurement_theta_min 2.9158
_cell_volume 1647.60(11)
_computing_cell_refinement
;
        CrysAlisPro, Agilent Technologies,
        Version 1.171.35.21 (release 20-01-2012 CrysAlis171 .NET)
        (compiled Jan 23 2012,18:06:46)
;
_computing_data_collection
;
        CrysAlisPro, Agilent Technologies,
        Version 1.171.35.21 (release 20-01-2012 CrysAlis171 .NET)
        (compiled Jan 23 2012,18:06:46)
;
_computing_data_reduction
;
        CrysAlisPro, Agilent Technologies,
        Version 1.171.35.21 (release 20-01-2012 CrysAlis171 .NET)
        (compiled Jan 23 2012,18:06:46)
;
_computing_structure_refinement 'SHELXL-97 (Sheldrick, 2008)'
_diffrn_ambient_temperature 173(2)
_diffrn_detector_area_resol_mean 16.0107
_diffrn_measured_fraction_theta_full 0.999
_diffrn_measured_fraction_theta_max 0.999
_diffrn_measurement_device_type 'SuperNova, Single source at offset), Eos'
_diffrn_measurement_method '\w scans'
_diffrn_orient_matrix_UB_11 0.025345
_diffrn_orient_matrix_UB_12 -0.0270819
_diffrn_orient_matrix_UB_13 -0.0397368
_diffrn_orient_matrix_UB_21 -0.0285488
_diffrn_orient_matrix_UB_22 -0.0619188
_diffrn_orient_matrix_UB_23 0.0003032
_diffrn_orient_matrix_UB_31 -0.0575357
_diffrn_orient_matrix_UB_32 -0.0151962
_diffrn_orient_matrix_UB_33 -0.0391369
_diffrn_radiation_monochromator graphite
_diffrn_radiation_type MoK\a
_diffrn_radiation_wavelength 0.71073
_diffrn_reflns_av_R_equivalents 0.0285
_diffrn_reflns_av_unetI/netI 0.036
_diffrn_reflns_limit_h_max 14
_diffrn_reflns_limit_h_min -14
_diffrn_reflns_limit_k_max 14
_diffrn_reflns_limit_k_min -14
_diffrn_reflns_limit_l_max 15
_diffrn_reflns_limit_l_min -17
_diffrn_reflns_number 12355
_diffrn_reflns_theta_full 26
_diffrn_reflns_theta_max 26
_diffrn_reflns_theta_min 2.92
_exptl_absorpt_coefficient_mu 4.974
_exptl_absorpt_correction_T_max 1
_exptl_absorpt_correction_T_min 0.87089
_exptl_absorpt_correction_type multi-scan
_exptl_absorpt_process_details
;
        CrysAlisPro, Agilent Technologies,
        Version 1.171.35.21 (release 20-01-2012 CrysAlis171 .NET)
        (compiled Jan 23 2012,18:06:46)
        empirical absorption correction using spherical harmonics,
 implemented in SCALE3 ABSPACK scaling algorithm.
;
_exptl_crystal_colour red
_exptl_crystal_density_diffrn 1.616
_exptl_crystal_description needle
_exptl_crystal_F_000 794
_exptl_crystal_size_max 0.2
_exptl_crystal_size_mid 0.2
_exptl_crystal_size_min 0.1
_refine_diff_density_max 0.864
_refine_diff_density_min -0.563
_refine_diff_density_rms 0.084
_refine_ls_extinction_method none
_refine_ls_goodness_of_fit_ref 1.033
_refine_ls_hydrogen_treatment mixed
_refine_ls_matrix_type full
_refine_ls_number_parameters 386
_refine_ls_number_reflns 6477
_refine_ls_number_restraints 254
_refine_ls_restrained_S_all 1.024
_refine_ls_R_factor_all 0.0265
_refine_ls_R_factor_gt 0.0217
_refine_ls_shift/su_max 0.003
_refine_ls_shift/su_mean 0
_refine_ls_structure_factor_coef Fsqd
_refine_ls_weighting_details 'calc w=1/[\s^2^(Fo^2^)+(0.0214P)^2^+0.5413P] where P=(Fo^2^+2Fc^2^)/3'
_refine_ls_weighting_scheme calc
_refine_ls_wR_factor_gt 0.0492
_refine_ls_wR_factor_ref 0.0514
_reflns_number_gt 5904
_reflns_number_total 6477
_reflns_threshold_expression >2\s(I)
_cod_data_source_file ic400663y_si_002_2.cif
_cod_data_source_block ut6-235_2
_cod_original_cell_volume 1647.60(8)
_cod_database_code 4335538

loop_
_symmetry_equiv_pos_as_xyz
'x, y, z'
'-x, -y, -z'

loop_
_atom_site_label
_atom_site_type_symbol
_atom_site_fract_x
_atom_site_fract_y
_atom_site_fract_z
_atom_site_U_iso_or_equiv
_atom_site_adp_type
_atom_site_occupancy
_atom_site_symmetry_multiplicity
_atom_site_calc_flag
_atom_site_refinement_flags
U1 U 0.016943(11) 0.769963(11) 0.501289(8) 0.02666(4) Uani 1 1 d U
O1 O 0.0184(2) 0.8684(2) 0.42988(16) 0.0373(5) Uani 1 1 d U
O2 O 0.0025(2) 0.6746(2) 0.57371(17) 0.0412(6) Uani 1 1 d U
O3 O 0.2223(2) 0.8951(2) 0.60155(16) 0.0343(5) Uani 1 1 d U
O4 O 0.1016(2) 0.6604(2) 0.40036(15) 0.0387(5) Uani 1 1 d U
O5 O -0.1839(3) 0.5811(2) 0.35631(18) 0.0516(7) Uani 1 1 d U
O6 O -0.2240(2) 0.7176(3) 0.47536(19) 0.0502(6) Uani 1 1 d U
O7 O -0.3837(3) 0.5445(3) 0.3523(2) 0.0753(9) Uani 1 1 d U
O8 O -0.0165(2) 0.9416(2) 0.63256(16) 0.0351(5) Uani 1 1 d DU
H8O H -0.010(3) 1.005(2) 0.611(2) 0.042 Uiso 1 1 d D
N1 N -0.2678(3) 0.6123(3) 0.3923(2) 0.0464(8) Uani 1 1 d U
N8 N 0.3473(2) 0.7190(2) 0.54275(17) 0.0271(5) Uani 1 1 d DU
H8 H 0.299(3) 0.755(3) 0.521(2) 0.033 Uiso 1 1 d D
C1 C 0.3252(3) 0.9597(3) 0.6900(2) 0.0275(6) Uani 1 1 d U
C2 C 0.3664(3) 1.0946(3) 0.7519(2) 0.0314(7) Uani 1 1 d U
C3 C 0.4752(3) 1.1569(3) 0.8403(2) 0.0333(7) Uani 1 1 d U
H3 H 0.5019 1.2475 0.8818 0.04 Uiso 1 1 calc R
C4 C 0.5482(3) 1.0948(3) 0.8721(2) 0.0297(7) Uani 1 1 d U
C5 C 0.5067(3) 0.9624(3) 0.8095(2) 0.0311(7) Uani 1 1 d U
H5 H 0.5544 0.9166 0.8279 0.037 Uiso 1 1 calc R
C6 C 0.3964(3) 0.8950(3) 0.7201(2) 0.0285(7) Uani 1 1 d U
C7 C 0.3510(3) 0.7507(3) 0.6553(2) 0.0325(7) Uani 1 1 d U
H7A H 0.2629 0.7043 0.6564 0.039 Uiso 1 1 calc R
H7B H 0.4103 0.719 0.687 0.039 Uiso 1 1 calc R
C9 C 0.2758(3) 0.5735(3) 0.4757(2) 0.0332(7) Uani 1 1 d U
H9A H 0.3345 0.5306 0.4873 0.04 Uiso 1 1 calc R
H9B H 0.2003 0.5389 0.498 0.04 Uiso 1 1 calc R
C10 C 0.2289(3) 0.5399(3) 0.3609(2) 0.0306(7) Uani 1 1 d U
C11 C 0.2711(3) 0.4644(3) 0.2885(2) 0.0332(7) Uani 1 1 d U
H11 H 0.3329 0.4345 0.3123 0.04 Uiso 1 1 calc R
C12 C 0.2241(3) 0.4316(3) 0.1813(2) 0.0318(7) Uani 1 1 d U
C13 C 0.1340(3) 0.4785(3) 0.1515(2) 0.0342(7) Uani 1 1 d U
H13 H 0.1012 0.4574 0.0789 0.041 Uiso 1 1 calc R
C14 C 0.0888(3) 0.5539(3) 0.2205(2) 0.0322(7) Uani 1 1 d U
C15 C 0.1386(3) 0.5847(3) 0.3280(2) 0.0304(7) Uani 1 1 d U
C16 C 0.4812(3) 0.7773(4) 0.5343(3) 0.0409(8) Uani 1 1 d U
H16A H 0.5196 0.7122 0.5244 0.049 Uiso 1 1 calc R
H16B H 0.5373 0.8542 0.6014 0.049 Uiso 1 1 calc R
C17 C 0.4830(4) 0.8193(4) 0.4449(3) 0.0519(10) Uani 1 1 d U
H17A H 0.5708 0.8398 0.4373 0.062 Uiso 1 1 calc R
H17B H 0.4206 0.7442 0.3788 0.062 Uiso 1 1 calc R
C18 C 0.4500(4) 0.9358(3) 0.4570(3) 0.0478(9) Uani 1 1 d U
H18A H 0.4382 0.9436 0.3895 0.057 Uiso 1 1 calc R
H18B H 0.3658 0.919 0.4709 0.057 Uiso 1 1 calc R
C19 C 0.2937(3) 1.1690(3) 0.7218(3) 0.0439(9) Uani 1 1 d U
H19A H 0.2206 1.1601 0.7498 0.066 Uiso 1 1 calc R
H19B H 0.2606 1.1339 0.6451 0.066 Uiso 1 1 calc R
H19C H 0.3526 1.2615 0.7511 0.066 Uiso 1 1 calc R
C20 C 0.6726(3) 1.1730(3) 0.9683(2) 0.0368(8) Uani 1 1 d U
C21 C 0.6489(4) 1.2640(4) 1.0613(3) 0.0546(10) Uani 1 1 d U
H21A H 0.6202 1.3238 1.0409 0.082 Uiso 1 1 calc R
H21B H 0.7298 1.3145 1.1209 0.082 Uiso 1 1 calc R
H21C H 0.5816 1.2121 1.0815 0.082 Uiso 1 1 calc R
C22 C 0.7789(4) 1.2552(4) 0.9379(3) 0.0589(11) Uani 1 1 d U
H22A H 0.797 1.1974 0.8802 0.088 Uiso 1 1 calc R
H22B H 0.8583 1.3078 0.9987 0.088 Uiso 1 1 calc R
H22C H 0.7491 1.313 0.9152 0.088 Uiso 1 1 calc R
C23 C 0.7206(4) 1.0840(4) 1.0048(3) 0.0589(11) Uani 1 1 d U
H23A H 0.6526 1.0302 1.0233 0.088 Uiso 1 1 calc R
H23B H 0.7991 1.1376 1.0665 0.088 Uiso 1 1 calc R
H23C H 0.7409 1.0274 0.948 0.088 Uiso 1 1 calc R
C24 C 0.2724(4) 0.3525(3) 0.1006(2) 0.0396(8) Uani 1 1 d U
C25 C 0.3619(6) 0.4428(5) 0.0655(4) 0.0914(18) Uani 1 1 d U
H25A H 0.4354 0.5125 0.1267 0.137 Uiso 1 1 calc R
H25B H 0.3135 0.4812 0.0324 0.137 Uiso 1 1 calc R
H25C H 0.3946 0.3929 0.0149 0.137 Uiso 1 1 calc R
C26 C 0.3455(4) 0.2847(4) 0.1433(3) 0.0573(11) Uani 1 1 d U
H26A H 0.3719 0.2336 0.088 0.086 Uiso 1 1 calc R
H26B H 0.2888 0.2266 0.1665 0.086 Uiso 1 1 calc R
H26C H 0.423 0.3504 0.203 0.086 Uiso 1 1 calc R
C27 C 0.1557(5) 0.2432(5) 0.0052(3) 0.0796(16) Uani 1 1 d U
H27A H 0.1095 0.2821 -0.0294 0.119 Uiso 1 1 calc R
H27B H 0.0965 0.188 0.0289 0.119 Uiso 1 1 calc R
H27C H 0.187 0.1902 -0.0445 0.119 Uiso 1 1 calc R
C28 C -0.0075(4) 0.6042(4) 0.1843(3) 0.0462(9) Uani 1 1 d U
H28A H -0.0288 0.5764 0.1082 0.069 Uiso 1 1 calc R
H28B H 0.0306 0.6998 0.2203 0.069 Uiso 1 1 calc R
H28C H -0.087 0.5692 0.2009 0.069 Uiso 1 1 calc R
C29 C -0.0437(4) 0.9725(4) 0.7308(3) 0.0571(11) Uani 1 1 d U
H29 H 0.0096 1.068 0.775 0.069 Uiso 1 1 calc R
C30 C 0.0065(5) 0.9027(5) 0.7858(3) 0.0727(14) Uani 1 1 d U
H30A H -0.0405 0.8082 0.7435 0.109 Uiso 1 1 calc R
H30B H -0.0067 0.9262 0.8547 0.109 Uiso 1 1 calc R
H30C H 0.0996 0.9279 0.7952 0.109 Uiso 1 1 calc R
C31 C -0.1790(5) 0.9523(6) 0.7155(4) 0.0986(19) Uani 1 1 d U
H31A H -0.2002 1.0032 0.6793 0.148 Uiso 1 1 calc R
H31B H -0.193 0.9807 0.7839 0.148 Uiso 1 1 calc R
H31C H -0.2351 0.8594 0.6729 0.148 Uiso 1 1 calc R

loop_
_atom_site_aniso_label
_atom_site_aniso_U_11
_atom_site_aniso_U_22
_atom_site_aniso_U_33
_atom_site_aniso_U_23
_atom_site_aniso_U_13
_atom_site_aniso_U_12
U1 0.02350(7) 0.02954(7) 0.02932(7) 0.01272(5) 0.00736(5) 0.01418(5)
O1 0.0438(14) 0.0397(13) 0.0364(12) 0.0195(10) 0.0135(10) 0.0230(11)
O2 0.0449(15) 0.0390(13) 0.0465(13) 0.0250(11) 0.0151(11) 0.0176(12)
O3 0.0275(12) 0.0350(12) 0.0331(11) 0.0092(10) 0.0022(9) 0.0137(10)
O4 0.0412(14) 0.0427(13) 0.0325(11) 0.0086(10) 0.0114(10) 0.0259(12)
O5 0.0413(15) 0.0494(15) 0.0475(14) 0.0098(12) 0.0054(12) 0.0153(13)
O6 0.0322(14) 0.0544(16) 0.0532(15) 0.0135(13) 0.0086(11) 0.0178(12)
O7 0.0288(16) 0.073(2) 0.092(2) 0.0304(18) -0.0107(14) 0.0028(15)
O8 0.0440(14) 0.0385(13) 0.0355(11) 0.0198(10) 0.0195(10) 0.0245(11)
N1 0.0299(17) 0.0510(19) 0.0566(19) 0.0302(16) 0.0006(14) 0.0138(15)
N8 0.0288(14) 0.0274(13) 0.0274(12) 0.0114(10) 0.0064(10) 0.0158(11)
C1 0.0215(15) 0.0295(16) 0.0309(15) 0.0130(13) 0.0084(12) 0.0098(13)
C2 0.0318(17) 0.0291(16) 0.0358(16) 0.0143(13) 0.0109(13) 0.0150(14)
C3 0.0320(18) 0.0246(16) 0.0376(16) 0.0093(13) 0.0088(14) 0.0103(14)
C4 0.0277(17) 0.0280(16) 0.0317(15) 0.0119(13) 0.0079(12) 0.0111(13)
C5 0.0335(18) 0.0331(17) 0.0304(15) 0.0152(13) 0.0082(13) 0.0175(14)
C6 0.0320(17) 0.0257(15) 0.0274(14) 0.0103(12) 0.0086(12) 0.0132(14)
C7 0.0404(19) 0.0284(16) 0.0276(15) 0.0119(13) 0.0079(13) 0.0144(15)
C9 0.0435(19) 0.0248(16) 0.0307(15) 0.0099(13) 0.0082(13) 0.0172(15)
C10 0.0342(18) 0.0252(16) 0.0282(15) 0.0078(13) 0.0048(13) 0.0135(14)
C11 0.0346(18) 0.0290(16) 0.0332(16) 0.0084(13) 0.0058(13) 0.0177(15)
C12 0.0323(17) 0.0270(16) 0.0315(15) 0.0070(13) 0.0100(13) 0.0125(14)
C13 0.0375(19) 0.0346(18) 0.0266(15) 0.0100(13) 0.0054(13) 0.0160(15)
C14 0.0322(17) 0.0330(17) 0.0322(16) 0.0128(14) 0.0074(13) 0.0171(15)
C15 0.0311(17) 0.0270(16) 0.0317(15) 0.0098(13) 0.0108(13) 0.0130(14)
C16 0.0349(19) 0.046(2) 0.0522(19) 0.0220(16) 0.0199(16) 0.0249(17)
C17 0.057(2) 0.043(2) 0.059(2) 0.0211(18) 0.0341(19) 0.0162(19)
C18 0.049(2) 0.045(2) 0.052(2) 0.0266(17) 0.0193(17) 0.0137(18)
C19 0.040(2) 0.0367(19) 0.052(2) 0.0166(16) 0.0067(16) 0.0191(17)
C20 0.0305(18) 0.0367(18) 0.0343(16) 0.0087(14) 0.0037(13) 0.0137(15)
C21 0.052(2) 0.058(2) 0.0382(19) 0.0044(18) 0.0048(17) 0.026(2)
C22 0.037(2) 0.057(3) 0.065(3) 0.021(2) 0.0096(19) 0.0071(19)
C23 0.053(3) 0.053(2) 0.050(2) 0.0142(19) -0.0133(18) 0.023(2)
C24 0.044(2) 0.0387(19) 0.0347(17) 0.0081(15) 0.0119(15) 0.0243(17)
C25 0.131(5) 0.069(3) 0.130(4) 0.058(3) 0.102(4) 0.058(3)
C26 0.068(3) 0.056(2) 0.054(2) 0.0126(19) 0.021(2) 0.043(2)
C27 0.074(3) 0.081(3) 0.049(2) -0.014(2) -0.002(2) 0.046(3)
C28 0.049(2) 0.060(2) 0.0407(19) 0.0221(17) 0.0123(16) 0.035(2)
C29 0.070(3) 0.076(3) 0.043(2) 0.028(2) 0.0306(19) 0.043(2)
C30 0.111(4) 0.083(3) 0.050(2) 0.040(2) 0.035(3) 0.053(3)
C31 0.076(4) 0.158(6) 0.098(4) 0.061(4) 0.061(3) 0.068(4)

loop_
_atom_type_symbol
_atom_type_description
_atom_type_scat_dispersion_real
_atom_type_scat_dispersion_imag
_atom_type_scat_source
C C 0.0033 0.0016 'International Tables Vol C Tables 4.2.6.8 and 6.1.1.4'
H H 0 0 'International Tables Vol C Tables 4.2.6.8 and 6.1.1.4'
N N 0.0061 0.0033 'International Tables Vol C Tables 4.2.6.8 and 6.1.1.4'
O O 0.0106 0.006 'International Tables Vol C Tables 4.2.6.8 and 6.1.1.4'
U U -9.6767 9.6646 'International Tables Vol C Tables 4.2.6.8 and 6.1.1.4'

loop_
_geom_angle_atom_site_label_1
_geom_angle_atom_site_label_2
_geom_angle_atom_site_label_3
_geom_angle
_geom_angle_site_symmetry_1
O2 U1 O1 174.75(9) .
O2 U1 O4 92.98(10) .
O1 U1 O4 91.47(9) .
O2 U1 O3 90.58(10) .
O1 U1 O3 92.64(9) .
O4 U1 O3 84.01(8) .
O2 U1 O8 93.03(9) .
O1 U1 O8 83.40(8) .
O4 U1 O8 163.80(9) .
O3 U1 O8 80.90(8) .
O2 U1 O5 87.37(10) .
O1 U1 O5 90.87(9) .
O4 U1 O5 77.72(8) .
O3 U1 O5 161.48(8) .
O8 U1 O5 117.58(8) .
O2 U1 O6 85.85(10) .
O1 U1 O6 89.23(10) .
O4 U1 O6 127.56(8) .
O3 U1 O6 148.34(8) .
O8 U1 O6 67.92(8) .
O5 U1 O6 49.83(8) .
O2 U1 N1 85.60(10) .
O1 U1 N1 90.73(10) .
O4 U1 N1 102.57(9) .
O3 U1 N1 172.54(8) .
O8 U1 N1 92.88(9) .
O5 U1 N1 24.85(8) .
O6 U1 N1 25.00(8) .
C1 O3 U1 157.0(2) .
C15 O4 U1 172.4(2) .
N1 O5 U1 97.18(19) .
N1 O6 U1 96.77(19) .
C29 O8 U1 140.8(2) .
C29 O8 H8O 111(2) .
U1 O8 H8O 108(2) .
O7 N1 O5 122.6(3) .
O7 N1 O6 121.2(3) .
O5 N1 O6 116.1(3) .
O7 N1 U1 175.8(3) .
O5 N1 U1 57.97(16) .
O6 N1 U1 58.23(16) .
C7 N8 C9 110.2(2) .
C7 N8 C16 112.2(2) .
C9 N8 C16 113.7(2) .
C7 N8 H8 105.2(19) .
C9 N8 H8 106(2) .
C16 N8 H8 109(2) .
O3 C1 C6 120.2(3) .
O3 C1 C2 121.0(3) .
C6 C1 C2 118.7(3) .
C3 C2 C1 118.6(3) .
C3 C2 C19 120.8(3) .
C1 C2 C19 120.7(3) .
C2 C3 C4 123.9(3) .
C2 C3 H3 118 .
C4 C3 H3 118 .
C5 C4 C3 116.6(3) .
C5 C4 C20 122.7(3) .
C3 C4 C20 120.7(3) .
C4 C5 C6 121.5(3) .
C4 C5 H5 119.3 .
C6 C5 H5 119.3 .
C1 C6 C5 120.7(3) .
C1 C6 C7 118.8(3) .
C5 C6 C7 120.5(3) .
C6 C7 N8 112.0(2) .
C6 C7 H7A 109.2 .
N8 C7 H7A 109.2 .
C6 C7 H7B 109.2 .
N8 C7 H7B 109.2 .
H7A C7 H7B 107.9 .
C10 C9 N8 112.6(2) .
C10 C9 H9A 109.1 .
N8 C9 H9A 109.1 .
C10 C9 H9B 109.1 .
N8 C9 H9B 109.1 .
H9A C9 H9B 107.8 .
C15 C10 C11 120.4(3) .
C15 C10 C9 117.6(3) .
C11 C10 C9 121.9(3) .
C10 C11 C12 121.2(3) .
C10 C11 H11 119.4 .
C12 C11 H11 119.4 .
C13 C12 C11 116.7(3) .
C13 C12 C24 121.1(3) .
C11 C12 C24 122.2(3) .
C14 C13 C12 124.3(3) .
C14 C13 H13 117.9 .
C12 C13 H13 117.9 .
C13 C14 C15 117.2(3) .
C13 C14 C28 122.2(3) .
C15 C14 C28 120.6(3) .
O4 C15 C10 119.1(3) .
O4 C15 C14 120.6(3) .
C10 C15 C14 120.2(3) .
N8 C16 C17 114.5(3) .
N8 C16 H16A 108.6 .
C17 C16 H16A 108.6 .
N8 C16 H16B 108.6 .
C17 C16 H16B 108.6 .
H16A C16 H16B 107.6 .
C18 C17 C16 116.0(3) .
C18 C17 H17A 108.3 .
C16 C17 H17A 108.3 .
C18 C17 H17B 108.3 .
C16 C17 H17B 108.3 .
H17A C17 H17B 107.4 .
C18 C18 C17 114.9(4) 2_676
C18 C18 H18A 108.5 2_676
C17 C18 H18A 108.5 .
C18 C18 H18B 108.5 2_676
C17 C18 H18B 108.5 .
H18A C18 H18B 107.5 .
C2 C19 H19A 109.5 .
C2 C19 H19B 109.5 .
H19A C19 H19B 109.5 .
C2 C19 H19C 109.5 .
H19A C19 H19C 109.5 .
H19B C19 H19C 109.5 .
C21 C20 C23 107.5(3) .
C21 C20 C22 109.0(3) .
C23 C20 C22 109.1(3) .
C21 C20 C4 110.9(3) .
C23 C20 C4 112.2(3) .
C22 C20 C4 108.1(3) .
C20 C21 H21A 109.5 .
C20 C21 H21B 109.5 .
H21A C21 H21B 109.5 .
C20 C21 H21C 109.5 .
H21A C21 H21C 109.5 .
H21B C21 H21C 109.5 .
C20 C22 H22A 109.5 .
C20 C22 H22B 109.5 .
H22A C22 H22B 109.5 .
C20 C22 H22C 109.5 .
H22A C22 H22C 109.5 .
H22B C22 H22C 109.5 .
C20 C23 H23A 109.5 .
C20 C23 H23B 109.5 .
H23A C23 H23B 109.5 .
C20 C23 H23C 109.5 .
H23A C23 H23C 109.5 .
H23B C23 H23C 109.5 .
C26 C24 C25 108.8(4) .
C26 C24 C12 112.8(3) .
C25 C24 C12 109.2(3) .
C26 C24 C27 106.0(3) .
C25 C24 C27 110.0(4) .
C12 C24 C27 109.9(3) .
C24 C25 H25A 109.5 .
C24 C25 H25B 109.5 .
H25A C25 H25B 109.5 .
C24 C25 H25C 109.5 .
H25A C25 H25C 109.5 .
H25B C25 H25C 109.5 .
C24 C26 H26A 109.5 .
C24 C26 H26B 109.5 .
H26A C26 H26B 109.5 .
C24 C26 H26C 109.5 .
H26A C26 H26C 109.5 .
H26B C26 H26C 109.5 .
C24 C27 H27A 109.5 .
C24 C27 H27B 109.5 .
H27A C27 H27B 109.5 .
C24 C27 H27C 109.5 .
H27A C27 H27C 109.5 .
H27B C27 H27C 109.5 .
C14 C28 H28A 109.5 .
C14 C28 H28B 109.5 .
H28A C28 H28B 109.5 .
C14 C28 H28C 109.5 .
H28A C28 H28C 109.5 .
H28B C28 H28C 109.5 .
O8 C29 C31 111.3(3) .
O8 C29 C30 108.1(3) .
C31 C29 C30 117.0(4) .
O8 C29 H29 106.6 .
C31 C29 H29 106.6 .
C30 C29 H29 106.6 .
C29 C30 H30A 109.5 .
C29 C30 H30B 109.5 .
H30A C30 H30B 109.5 .
C29 C30 H30C 109.5 .
H30A C30 H30C 109.5 .
H30B C30 H30C 109.5 .
C29 C31 H31A 109.5 .
C29 C31 H31B 109.5 .
H31A C31 H31B 109.5 .
C29 C31 H31C 109.5 .
H31A C31 H31C 109.5 .
H31B C31 H31C 109.5 .

loop_
_geom_bond_atom_site_label_1
_geom_bond_atom_site_label_2
_geom_bond_distance
_geom_bond_site_symmetry_2
U1 O2 1.774(2) .
U1 O1 1.800(2) .
U1 O4 2.176(2) .
U1 O3 2.217(2) .
U1 O8 2.446(2) .
U1 O5 2.546(2) .
U1 O6 2.551(2) .
U1 N1 2.979(3) .
O3 C1 1.344(3) .
O4 C15 1.350(3) .
O5 N1 1.262(4) .
O6 N1 1.268(4) .
O7 N1 1.214(4) .
O8 C29 1.442(4) .
O8 H8O 0.891(18) .
N8 C7 1.511(3) .
N8 C9 1.512(4) .
N8 C16 1.515(4) .
N8 H8 0.873(17) .
C1 C6 1.396(4) .
C1 C2 1.412(4) .
C2 C3 1.381(4) .
C2 C19 1.508(4) .
C3 C4 1.394(4) .
C3 H3 0.95 .
C4 C5 1.389(4) .
C4 C20 1.540(4) .
C5 C6 1.397(4) .
C5 H5 0.95 .
C6 C7 1.505(4) .
C7 H7A 0.99 .
C7 H7B 0.99 .
C9 C10 1.498(4) .
C9 H9A 0.99 .
C9 H9B 0.99 .
C10 C15 1.386(4) .
C10 C11 1.390(4) .
C11 C12 1.397(4) .
C11 H11 0.95 .
C12 C13 1.390(4) .
C12 C24 1.529(4) .
C13 C14 1.385(4) .
C13 H13 0.95 .
C14 C15 1.410(4) .
C14 C28 1.509(4) .
C16 C17 1.525(5) .
C16 H16A 0.99 .
C16 H16B 0.99 .
C17 C18 1.518(5) .
C17 H17A 0.99 .
C17 H17B 0.99 .
C18 C18 1.506(7) 2_676
C18 H18A 0.99 .
C18 H18B 0.99 .
C19 H19A 0.98 .
C19 H19B 0.98 .
C19 H19C 0.98 .
C20 C21 1.531(4) .
C20 C23 1.534(5) .
C20 C22 1.534(5) .
C21 H21A 0.98 .
C21 H21B 0.98 .
C21 H21C 0.98 .
C22 H22A 0.98 .
C22 H22B 0.98 .
C22 H22C 0.98 .
C23 H23A 0.98 .
C23 H23B 0.98 .
C23 H23C 0.98 .
C24 C26 1.522(5) .
C24 C25 1.522(6) .
C24 C27 1.540(5) .
C25 H25A 0.98 .
C25 H25B 0.98 .
C25 H25C 0.98 .
C26 H26A 0.98 .
C26 H26B 0.98 .
C26 H26C 0.98 .
C27 H27A 0.98 .
C27 H27B 0.98 .
C27 H27C 0.98 .
C28 H28A 0.98 .
C28 H28B 0.98 .
C28 H28C 0.98 .
C29 C31 1.452(6) .
C29 C30 1.495(5) .
C29 H29 1 .
C30 H30A 0.98 .
C30 H30B 0.98 .
C30 H30C 0.98 .
C31 H31A 0.98 .
C31 H31B 0.98 .
C31 H31C 0.98 .

loop_
_geom_hbond_atom_site_label_D
_geom_hbond_atom_site_label_H
_geom_hbond_atom_site_label_A
_geom_hbond_distance_DH
_geom_hbond_distance_HA
_geom_hbond_distance_DA
_geom_hbond_angle_DHA
_geom_hbond_site_symmetry_A
N8 H8 O4 0.873(17) 2.24(3) 2.877(3) 130(3) .
N8 H8 O4 0.873(17) 2.24(3) 2.877(3) 130(3) .
O8 H8O O1 0.891(18) 1.828(18) 2.714(3) 173(3) 2_576
